data_4302223
loop_
_publ_author_name
'Matilde Fondo'
'Noelia Ocampo'
'Ana M. Garc\'ia-Deibe'
'Jes\'us Sanmart\'in'

_publ_section_title
;
Zn3, Ni3, and Cu3 Complexes of a Novel Tricompartmental Acyclic Ligand
;
_journal_name_full 'Inorganic Chemistry'
_journal_page_first 4971
_journal_page_last 4979
_journal_paper_doi 10.1021/ic900292h
_journal_volume 48
_journal_year 2009
_chemical_formula_moiety 'C44 H46 Br4 Cl4 N6 Ni3 O10,2(CH4O),2(C2H3N)'
_chemical_formula_sum 'C50 H60 Br4 Cl4 N8 Ni3 O12'
_chemical_formula_weight 1602.63
_space_group_IT_number 15
_symmetry_cell_setting monoclinic
_symmetry_space_group_name_Hall '-C 2yc'
_symmetry_space_group_name_H-M 'C 1 2/c 1'
_atom_sites_solution_hydrogens geom
_atom_sites_solution_primary direct
_atom_sites_solution_secondary difmap
_audit_creation_method SHELXL-97
_cell_angle_alpha 90.00
_cell_angle_beta 93.538(3)
_cell_angle_gamma 90.00
_cell_formula_units_Z 4
_cell_length_a 23.584(4)
_cell_length_b 12.729(2)
_cell_length_c 19.937(3)
_cell_measurement_reflns_used 896
_cell_measurement_temperature 120(2)
_cell_measurement_theta_max 22.85
_cell_measurement_theta_min 2.78
_cell_volume 5973.7(16)
_computing_cell_refinement 'BRUKER Smart'
_computing_data_collection 'BRUKER Smart'
_computing_data_reduction 'BRUKER Saint'
_computing_structure_refinement 'SHELXL-97 (Sheldrick, 1997)'
_computing_structure_solution 'SIR-92 (Altomare, 1993)'
_diffrn_ambient_temperature 120(2)
_diffrn_measured_fraction_theta_full 0.999
_diffrn_measured_fraction_theta_max 0.996
_diffrn_measurement_device_type 'Smart-CCD-1000 BRUKER'
_diffrn_measurement_method 'omega scans'
_diffrn_radiation_monochromator graphite
_diffrn_radiation_source 'fine-focus sealed tube'
_diffrn_radiation_type MoK\a
_diffrn_radiation_wavelength 0.71073
_diffrn_reflns_av_R_equivalents 0.0451
_diffrn_reflns_av_sigmaI/netI 0.0759
_diffrn_reflns_limit_h_max 29
_diffrn_reflns_limit_h_min -29
_diffrn_reflns_limit_k_max 15
_diffrn_reflns_limit_k_min 0
_diffrn_reflns_limit_l_max 24
_diffrn_reflns_limit_l_min 0
_diffrn_reflns_number 34261
_diffrn_reflns_theta_full 25.00
_diffrn_reflns_theta_max 26.44
_diffrn_reflns_theta_min 1.73
_exptl_absorpt_coefficient_mu 3.856
_exptl_absorpt_correction_T_max 1.000000
_exptl_absorpt_correction_T_min 0.717624
_exptl_absorpt_correction_type multi-scan
_exptl_absorpt_process_details SADABS
_exptl_crystal_colour yellow
_exptl_crystal_density_diffrn 1.782
_exptl_crystal_density_method 'not measured'
_exptl_crystal_description plate
_exptl_crystal_F_000 3216
_exptl_crystal_size_max 0.17
_exptl_crystal_size_mid 0.13
_exptl_crystal_size_min 0.07
_refine_diff_density_max 1.106
_refine_diff_density_min -1.120
_refine_diff_density_rms 0.170
_refine_ls_extinction_method none
_refine_ls_goodness_of_fit_ref 1.060
_refine_ls_hydrogen_treatment mixed
_refine_ls_matrix_type full
_refine_ls_number_parameters 369
_refine_ls_number_reflns 6125
_refine_ls_number_restraints 0
_refine_ls_restrained_S_all 1.060
_refine_ls_R_factor_all 0.1239
_refine_ls_R_factor_gt 0.0492
_refine_ls_shift/su_max 0.001
_refine_ls_shift/su_mean 0.000
_refine_ls_structure_factor_coef Fsqd
_refine_ls_weighting_details 'calc w=1/[\s^2^(Fo^2^)+(0.0000P)^2^+137.6873P] where P=(Fo^2^+2Fc^2^)/3'
_refine_ls_weighting_scheme calc
_refine_ls_wR_factor_gt 0.0924
_refine_ls_wR_factor_ref 0.1275
_reflns_number_gt 3694
_reflns_number_total 6125
_reflns_threshold_expression >2sigma(I)
_cod_data_source_file ic900292h_si_001_1.cif
_cod_data_source_block 2.2MeCN.2MeOH
_cod_depositor_comments
;
The following automatic conversions were performed:
'_symmetry_cell_setting' value 'Monoclinic' changed to 'monoclinic'
according to '/home/saulius/struct/CIF-dictionaries/cif_core.dic'
dictionary named 'cif_core.dic' version 2.4.1 from 2010-06-29.

Automatic conversion script
Id: cif_fix_enum 1527 2010-12-29 10:47:43Z saulius 

The following automatic conversions were performed:

'_exptl_absorpt_correction_type' tag value 'multi-scans' was replaced
with 'multi-scan' value.

Automatic conversion script
Id: cif_fix_values 1646 2011-03-28 12:23:43Z adriana 
;
_cod_original_cell_volume 5973.9(17)
_cod_original_sg_symbol_H-M 'C 2/c'
_cod_database_code 4302223

loop_
_symmetry_equiv_pos_as_xyz
'x, y, z'
'-x, y, -z+1/2'
'x+1/2, y+1/2, z'
'-x+1/2, y+1/2, -z+1/2'
'-x, -y, -z'
'x, -y, z-1/2'
'-x+1/2, -y+1/2, -z'
'x+1/2, -y+1/2, z-1/2'

loop_
_atom_site_label
_atom_site_type_symbol
_atom_site_fract_x
_atom_site_fract_y
_atom_site_fract_z
_atom_site_U_iso_or_equiv
_atom_site_adp_type
_atom_site_occupancy
_atom_site_symmetry_multiplicity
_atom_site_calc_flag
_atom_site_refinement_flags
_atom_site_disorder_assembly
_atom_site_disorder_group
Ni11 Ni 0.12635(4) 0.13535(7) 0.73853(4) 0.0173(2) Uani 1 1 d . . .
Ni12 Ni 0.0000 0.05366(10) 0.7500 0.0152(3) Uani 1 2 d S . .
N101 N 0.1989(2) 0.1088(5) 0.7929(3) 0.0202(13) Uani 1 1 d . . .
N103 N 0.1387(2) -0.0203(5) 0.7047(3) 0.0186(13) Uani 1 1 d . . .
N105 N 0.0475(2) -0.0838(4) 0.7076(3) 0.0156(12) Uani 1 1 d . . .
O101 O 0.1274(2) 0.2853(4) 0.7678(2) 0.0223(11) Uani 1 1 d . . .
O103 O 0.07097(18) 0.0775(4) 0.8096(2) 0.0156(10) Uani 1 1 d . . .
O1S O 0.1677(2) 0.1840(5) 0.6517(3) 0.0263(12) Uani 1 1 d . . .
C1S C 0.2108(3) 0.2641(8) 0.6570(4) 0.043(2) Uani 1 1 d . . .
H1S1 H 0.1945 0.3291 0.6737 0.065 Uiso 1 1 calc R . .
H1S2 H 0.2252 0.2767 0.6126 0.065 Uiso 1 1 calc R . .
H1S3 H 0.2421 0.2409 0.6881 0.065 Uiso 1 1 calc R . .
O11 O 0.04723(19) 0.1563(4) 0.6904(2) 0.0198(11) Uani 1 1 d . . .
O12 O 0.0696(2) 0.2483(4) 0.6013(3) 0.0327(13) Uani 1 1 d . . .
C10 C 0.0378(3) 0.2313(6) 0.6479(4) 0.0230(16) Uani 1 1 d . . .
C11 C -0.0106(3) 0.3028(6) 0.6571(4) 0.0298(18) Uani 1 1 d . . .
H11A H 0.0011 0.3577 0.6895 0.045 Uiso 1 1 calc R . .
H11B H -0.0422 0.2628 0.6740 0.045 Uiso 1 1 calc R . .
H11C H -0.0226 0.3351 0.6140 0.045 Uiso 1 1 calc R . .
C100 C 0.1565(3) 0.3245(6) 0.8178(3) 0.0197(15) Uani 1 1 d . . .
C101 C 0.1499(3) 0.4306(6) 0.8359(4) 0.0263(17) Uani 1 1 d . . .
Br11 Br 0.09964(4) 0.51451(6) 0.77943(4) 0.0351(2) Uani 1 1 d . . .
C102 C 0.1776(3) 0.4788(6) 0.8908(4) 0.0257(17) Uani 1 1 d . . .
H102 H 0.1700 0.5499 0.9016 0.031 Uiso 1 1 calc R . .
C103 C 0.2167(3) 0.4202(6) 0.9296(4) 0.0266(18) Uani 1 1 d . . .
Cl11 Cl 0.25340(9) 0.48091(17) 0.99797(10) 0.0375(5) Uani 1 1 d . . .
C104 C 0.2286(3) 0.3190(6) 0.9133(3) 0.0232(16) Uani 1 1 d . . .
H104 H 0.2566 0.2812 0.9397 0.028 Uiso 1 1 calc R . .
C105 C 0.2002(3) 0.2700(6) 0.8580(3) 0.0181(15) Uani 1 1 d . . .
C106 C 0.2197(3) 0.1667(6) 0.8417(3) 0.0205(16) Uani 1 1 d . . .
H106 H 0.2504 0.1386 0.8691 0.025 Uiso 1 1 calc R . .
C107 C 0.2257(3) 0.0060(6) 0.7811(4) 0.0227(16) Uani 1 1 d . . .
H10A H 0.2173 -0.0439 0.8173 0.027 Uiso 1 1 calc R . .
H10B H 0.2674 0.0140 0.7806 0.027 Uiso 1 1 calc R . .
C108 C 0.2013(3) -0.0347(6) 0.7136(4) 0.0251(17) Uani 1 1 d . . .
H10C H 0.2196 0.0029 0.6771 0.030 Uiso 1 1 calc R . .
H10D H 0.2104 -0.1103 0.7097 0.030 Uiso 1 1 calc R . .
C109 C 0.1195(3) -0.0374(6) 0.6327(3) 0.0205(16) Uani 1 1 d . . .
H10E H 0.1416 -0.0943 0.6128 0.025 Uiso 1 1 calc R . .
H10F H 0.1238 0.0276 0.6063 0.025 Uiso 1 1 calc R . .
C110 C 0.0573(3) -0.0678(6) 0.6343(3) 0.0198(16) Uani 1 1 d . . .
H11D H 0.0325 -0.0113 0.6149 0.024 Uiso 1 1 calc R . .
H11E H 0.0494 -0.1333 0.6085 0.024 Uiso 1 1 calc R . .
C111 C 0.0127(3) -0.1797(5) 0.7165(3) 0.0175(15) Uani 1 1 d . . .
H11F H 0.0369 -0.2428 0.7127 0.021 Uiso 1 1 calc R . .
H11G H -0.0180 -0.1830 0.6804 0.021 Uiso 1 1 calc R . .
C130 C 0.1062(3) -0.1011(5) 0.7390(3) 0.0171(15) Uani 1 1 d . . .
H130 H 0.1196 -0.1720 0.7254 0.021 Uiso 1 1 calc R . .
C131 C 0.1110(3) -0.0941(5) 0.8142(3) 0.0159(14) Uani 1 1 d . . .
C132 C 0.1349(3) -0.1774(6) 0.8517(3) 0.0200(16) Uani 1 1 d . . .
H132 H 0.1477 -0.2385 0.8298 0.024 Uiso 1 1 calc R . .
C133 C 0.1399(3) -0.1702(6) 0.9214(3) 0.0228(16) Uani 1 1 d . . .
Br13 Br 0.07214(4) 0.12071(7) 0.96039(4) 0.0329(2) Uani 1 1 d . . .
C134 C 0.1208(3) -0.0827(6) 0.9538(3) 0.0223(16) Uani 1 1 d . . .
H134 H 0.1240 -0.0787 1.0014 0.027 Uiso 1 1 calc R . .
C135 C 0.0967(3) 0.0001(6) 0.9158(3) 0.0222(16) Uani 1 1 d . . .
Cl13 Cl 0.17284(8) -0.26882(15) 0.96940(9) 0.0300(4) Uani 1 1 d . . .
C136 C 0.0921(3) -0.0029(6) 0.8459(3) 0.0180(15) Uani 1 1 d . . .
H1S H 0.142(5) 0.214(10) 0.629(6) 0.10(5) Uiso 1 1 d . . .
N1S N -0.1345(4) -0.3157(7) 0.8714(5) 0.058(2) Uani 1 1 d . . .
C10S C -0.1226(4) -0.3912(9) 0.8983(5) 0.049(2) Uani 1 1 d . . .
C11S C -0.1062(5) -0.4882(10) 0.9313(7) 0.090(5) Uani 1 1 d . . .
H11H H -0.0963 -0.5401 0.8976 0.134 Uiso 1 1 calc R . .
H11I H -0.1378 -0.5147 0.9560 0.134 Uiso 1 1 calc R . .
H11J H -0.0732 -0.4757 0.9627 0.134 Uiso 1 1 calc R . .
C20S C 0.0278(5) 0.3650(10) 0.4323(5) 0.070(3) Uani 1 1 d . . .
H2S1 H 0.0653 0.3316 0.4333 0.105 Uiso 0.60(5) 1 calc PR A 1
H2S2 H 0.0319 0.4408 0.4258 0.105 Uiso 0.60(5) 1 calc PR A 1
H2S3 H 0.0036 0.3356 0.3953 0.105 Uiso 0.60(5) 1 calc PR A 1
H2S4 H 0.0662 0.3849 0.4493 0.105 Uiso 0.40(5) 1 calc PR A 2
H2S5 H 0.0037 0.4277 0.4288 0.105 Uiso 0.40(5) 1 calc PR A 2
H2S6 H 0.0295 0.3325 0.3879 0.105 Uiso 0.40(5) 1 calc PR A 2
O2S O 0.0031(7) 0.346(2) 0.4930(9) 0.082(7) Uiso 0.60(5) 1 d P A 1
H2S H 0.0119 0.2857 0.5068 0.123 Uiso 0.60(5) 1 calc PR A 1
O2S' O 0.0070(7) 0.299(2) 0.4727(10) 0.050(9) Uiso 0.40(5) 1 d PR A 2
H2S' H 0.0212 0.3099 0.5118 0.075 Uiso 0.40(5) 1 calc PR A 2

loop_
_atom_site_aniso_label
_atom_site_aniso_U_11
_atom_site_aniso_U_22
_atom_site_aniso_U_33
_atom_site_aniso_U_23
_atom_site_aniso_U_13
_atom_site_aniso_U_12
Ni11 0.0154(4) 0.0195(5) 0.0166(4) -0.0015(4) -0.0011(3) -0.0010(4)
Ni12 0.0151(6) 0.0183(7) 0.0119(6) 0.000 -0.0007(5) 0.000
N101 0.020(3) 0.021(3) 0.020(3) -0.004(3) 0.002(2) 0.000(3)
N103 0.015(3) 0.028(3) 0.013(3) -0.006(3) 0.001(2) -0.002(3)
N105 0.018(3) 0.023(3) 0.006(3) -0.001(2) -0.001(2) -0.003(2)
O101 0.024(3) 0.023(3) 0.020(3) -0.002(2) -0.004(2) -0.003(2)
O103 0.015(2) 0.018(3) 0.014(2) -0.0042(19) 0.0012(18) 0.004(2)
O1S 0.023(3) 0.035(3) 0.021(3) 0.001(2) 0.002(2) -0.009(3)
C1S 0.030(5) 0.067(7) 0.033(5) 0.000(5) 0.000(4) -0.030(5)
O11 0.020(3) 0.025(3) 0.014(2) 0.004(2) -0.0013(19) -0.005(2)
O12 0.028(3) 0.043(4) 0.027(3) 0.010(3) 0.003(2) -0.005(3)
C10 0.024(4) 0.026(4) 0.019(4) 0.003(3) -0.004(3) -0.007(3)
C11 0.027(4) 0.029(5) 0.034(5) 0.006(4) -0.001(3) -0.002(4)
C100 0.015(4) 0.022(4) 0.022(4) 0.000(3) 0.003(3) -0.001(3)
C101 0.031(4) 0.018(4) 0.030(4) 0.001(3) -0.001(3) 0.000(3)
Br11 0.0449(5) 0.0227(4) 0.0361(5) -0.0021(4) -0.0102(4) 0.0066(4)
C102 0.033(4) 0.018(4) 0.026(4) -0.001(3) 0.004(3) -0.006(3)
C103 0.032(4) 0.028(4) 0.019(4) -0.002(3) -0.002(3) -0.009(4)
Cl11 0.0459(12) 0.0365(12) 0.0286(10) -0.0107(9) -0.0108(9) -0.0063(10)
C104 0.024(4) 0.027(4) 0.018(4) 0.002(3) -0.002(3) -0.004(3)
C105 0.016(4) 0.025(4) 0.014(3) -0.004(3) 0.001(3) -0.003(3)
C106 0.013(3) 0.030(4) 0.018(4) 0.003(3) 0.002(3) -0.004(3)
C107 0.013(3) 0.020(4) 0.034(4) -0.002(3) -0.001(3) 0.006(3)
C108 0.021(4) 0.025(4) 0.031(4) -0.006(3) 0.005(3) 0.001(3)
C109 0.023(4) 0.029(4) 0.009(3) -0.006(3) 0.003(3) -0.009(3)
C110 0.026(4) 0.024(4) 0.009(3) -0.004(3) -0.002(3) -0.003(3)
C111 0.019(4) 0.019(4) 0.015(3) -0.001(3) 0.002(3) -0.001(3)
C130 0.020(4) 0.017(4) 0.015(3) -0.001(3) -0.001(3) -0.003(3)
C131 0.017(3) 0.020(4) 0.011(3) -0.001(3) 0.003(3) 0.001(3)
C132 0.021(4) 0.018(4) 0.020(4) -0.004(3) -0.007(3) -0.001(3)
C133 0.025(4) 0.023(4) 0.019(4) -0.001(3) -0.007(3) -0.001(3)
Br13 0.0505(5) 0.0334(5) 0.0144(4) -0.0072(3) -0.0025(3) 0.0172(4)
C134 0.027(4) 0.033(4) 0.007(3) -0.006(3) -0.003(3) -0.001(3)
C135 0.023(4) 0.023(4) 0.021(4) -0.001(3) -0.002(3) 0.002(3)
Cl13 0.0408(11) 0.0259(10) 0.0221(9) 0.0028(8) -0.0088(8) 0.0080(9)
C136 0.013(3) 0.029(4) 0.011(3) -0.002(3) -0.004(3) 0.001(3)
N1S 0.046(5) 0.044(5) 0.085(7) 0.009(5) 0.011(5) -0.003(4)
C10S 0.036(5) 0.050(7) 0.062(7) 0.007(5) 0.011(5) 0.003(5)
C11S 0.061(8) 0.083(10) 0.127(12) 0.060(9) 0.022(8) 0.009(7)
C20S 0.054(7) 0.099(10) 0.056(7) -0.008(7) 0.001(5) -0.007(7)

loop_
_atom_type_symbol
_atom_type_description
_atom_type_scat_dispersion_real
_atom_type_scat_dispersion_imag
_atom_type_scat_source
C C 0.0033 0.0016 'International Tables Vol C Tables 4.2.6.8 and 6.1.1.4'
H H 0.0000 0.0000 'International Tables Vol C Tables 4.2.6.8 and 6.1.1.4'
N N 0.0061 0.0033 'International Tables Vol C Tables 4.2.6.8 and 6.1.1.4'
O O 0.0106 0.0060 'International Tables Vol C Tables 4.2.6.8 and 6.1.1.4'
Cl Cl 0.1484 0.1585 'International Tables Vol C Tables 4.2.6.8 and 6.1.1.4'
Ni Ni 0.3393 1.1124 'International Tables Vol C Tables 4.2.6.8 and 6.1.1.4'
Br Br -0.2901 2.4595 'International Tables Vol C Tables 4.2.6.8 and 6.1.1.4'

loop_
_geom_angle_atom_site_label_1
_geom_angle_atom_site_label_2
_geom_angle_atom_site_label_3
_geom_angle
_geom_angle_site_symmetry_1
_geom_angle_site_symmetry_3
_geom_angle_publ_flag
O101 Ni11 N101 90.5(2) . . ?
O101 Ni11 O11 90.42(19) . . ?
N101 Ni11 O11 174.1(2) . . ?
O101 Ni11 O103 97.71(19) . . ?
N101 Ni11 O103 97.0(2) . . ?
O11 Ni11 O103 77.19(17) . . ?
O101 Ni11 N103 171.1(2) . . ?
N101 Ni11 N103 83.3(2) . . ?
O11 Ni11 N103 96.4(2) . . ?
O103 Ni11 N103 89.4(2) . . ?
O101 Ni11 O1S 87.8(2) . . ?
N101 Ni11 O1S 94.0(2) . . ?
O11 Ni11 O1S 91.8(2) . . ?
O103 Ni11 O1S 167.65(19) . . ?
N103 Ni11 O1S 86.2(2) . . ?
O103 Ni12 O103 162.7(3) 2_556 . ?
O103 Ni12 O11 91.32(17) 2_556 . ?
O103 Ni12 O11 78.00(18) . . ?
O103 Ni12 O11 78.00(18) 2_556 2_556 ?
O103 Ni12 O11 91.32(17) . 2_556 ?
O11 Ni12 O11 104.2(3) . 2_556 ?
O103 Ni12 N105 85.67(18) 2_556 2_556 ?
O103 Ni12 N105 107.91(18) . 2_556 ?
O11 Ni12 N105 165.85(19) . 2_556 ?
O11 Ni12 N105 88.71(19) 2_556 2_556 ?
O103 Ni12 N105 107.91(18) 2_556 . ?
O103 Ni12 N105 85.67(18) . . ?
O11 Ni12 N105 88.71(19) . . ?
O11 Ni12 N105 165.85(19) 2_556 . ?
N105 Ni12 N105 79.1(3) 2_556 . ?
C106 N101 C107 118.5(6) . . ?
C106 N101 Ni11 125.8(5) . . ?
C107 N101 Ni11 115.1(4) . . ?
C130 N103 C108 113.6(6) . . ?
C130 N103 C109 102.0(5) . . ?
C108 N103 C109 109.7(5) . . ?
C130 N103 Ni11 114.7(4) . . ?
C108 N103 Ni11 103.4(4) . . ?
C109 N103 Ni11 113.7(4) . . ?
C111 N105 C130 109.3(5) . . ?
C111 N105 C110 110.2(5) . . ?
C130 N105 C110 103.5(5) . . ?
C111 N105 Ni12 107.4(4) . . ?
C130 N105 Ni12 114.9(4) . . ?
C110 N105 Ni12 111.5(4) . . ?
C100 O101 Ni11 126.8(5) . . ?
C136 O103 Ni12 118.3(4) . . ?
C136 O103 Ni11 113.9(4) . . ?
Ni12 O103 Ni11 100.49(19) . . ?
C1S O1S Ni11 120.3(5) . . ?
C1S O1S H1S 102(9) . . ?
Ni11 O1S H1S 103(8) . . ?
O1S C1S H1S1 109.5 . . ?
O1S C1S H1S2 109.5 . . ?
H1S1 C1S H1S2 109.5 . . ?
O1S C1S H1S3 109.5 . . ?
H1S1 C1S H1S3 109.5 . . ?
H1S2 C1S H1S3 109.5 . . ?
C10 O11 Ni11 121.1(4) . . ?
C10 O11 Ni12 138.5(5) . . ?
Ni11 O11 Ni12 98.69(19) . . ?
O12 C10 O11 122.1(7) . . ?
O12 C10 C11 119.3(7) . . ?
O11 C10 C11 118.5(7) . . ?
C10 C11 H11A 109.5 . . ?
C10 C11 H11B 109.5 . . ?
H11A C11 H11B 109.5 . . ?
C10 C11 H11C 109.5 . . ?
H11A C11 H11C 109.5 . . ?
H11B C11 H11C 109.5 . . ?
O101 C100 C101 120.8(7) . . ?
O101 C100 C105 125.1(7) . . ?
C101 C100 C105 114.0(6) . . ?
C102 C101 C100 125.0(7) . . ?
C102 C101 Br11 117.7(6) . . ?
C100 C101 Br11 117.3(5) . . ?
C101 C102 C103 118.0(7) . . ?
C101 C102 H102 121.0 . . ?
C103 C102 H102 121.0 . . ?
C104 C103 C102 121.1(7) . . ?
C104 C103 Cl11 120.3(6) . . ?
C102 C103 Cl11 118.6(6) . . ?
C103 C104 C105 120.9(7) . . ?
C103 C104 H104 119.6 . . ?
C105 C104 H104 119.6 . . ?
C104 C105 C106 116.2(6) . . ?
C104 C105 C100 120.8(7) . . ?
C106 C105 C100 122.9(6) . . ?
N101 C106 C105 125.4(6) . . ?
N101 C106 H106 117.3 . . ?
C105 C106 H106 117.3 . . ?
N101 C107 C108 107.4(6) . . ?
N101 C107 H10A 110.2 . . ?
C108 C107 H10A 110.2 . . ?
N101 C107 H10B 110.2 . . ?
C108 C107 H10B 110.2 . . ?
H10A C107 H10B 108.5 . . ?
N103 C108 C107 112.3(6) . . ?
N103 C108 H10C 109.1 . . ?
C107 C108 H10C 109.1 . . ?
N103 C108 H10D 109.1 . . ?
C107 C108 H10D 109.1 . . ?
H10C C108 H10D 107.9 . . ?
N103 C109 C110 104.7(5) . . ?
N103 C109 H10E 110.8 . . ?
C110 C109 H10E 110.8 . . ?
N103 C109 H10F 110.8 . . ?
C110 C109 H10F 110.8 . . ?
H10E C109 H10F 108.9 . . ?
N105 C110 C109 105.0(5) . . ?
N105 C110 H11D 110.7 . . ?
C109 C110 H11D 110.7 . . ?
N105 C110 H11E 110.7 . . ?
C109 C110 H11E 110.7 . . ?
H11D C110 H11E 108.8 . . ?
N105 C111 C111 111.1(4) . 2_556 ?
N105 C111 H11F 109.4 . . ?
C111 C111 H11F 109.4 2_556 . ?
N105 C111 H11G 109.4 . . ?
C111 C111 H11G 109.4 2_556 . ?
H11F C111 H11G 108.0 . . ?
N103 C130 N105 101.4(5) . . ?
N103 C130 C131 114.3(5) . . ?
N105 C130 C131 114.9(6) . . ?
N103 C130 H130 108.6 . . ?
N105 C130 H130 108.6 . . ?
C131 C130 H130 108.6 . . ?
C132 C131 C136 120.9(6) . . ?
C132 C131 C130 119.6(6) . . ?
C136 C131 C130 119.5(6) . . ?
C133 C132 C131 119.5(7) . . ?
C133 C132 H132 120.3 . . ?
C131 C132 H132 120.3 . . ?
C134 C133 C132 120.8(7) . . ?
C134 C133 Cl13 118.3(5) . . ?
C132 C133 Cl13 120.8(6) . . ?
C133 C134 C135 119.3(6) . . ?
C133 C134 H134 120.3 . . ?
C135 C134 H134 120.3 . . ?
C136 C135 C134 121.7(7) . . ?
C136 C135 Br13 119.2(5) . . ?
C134 C135 Br13 119.1(5) . . ?
O103 C136 C135 121.8(6) . . ?
O103 C136 C131 120.4(6) . . ?
C135 C136 C131 117.8(6) . . ?
N1S C10S C11S 178.4(12) . . ?
C10S C11S H11H 109.5 . . ?
C10S C11S H11I 109.5 . . ?
H11H C11S H11I 109.5 . . ?
C10S C11S H11J 109.5 . . ?
H11H C11S H11J 109.5 . . ?
H11I C11S H11J 109.5 . . ?
O2S' C20S O2S 31.3(4) . . ?
O2S C20S H2S1 109.5 . . ?
O2S C20S H2S2 109.5 . . ?
H2S1 C20S H2S2 109.5 . . ?
O2S C20S H2S3 109.5 . . ?
H2S1 C20S H2S3 109.5 . . ?
H2S2 C20S H2S3 109.5 . . ?
O2S' C20S H2S4 109.5 . . ?
O2S' C20S H2S5 109.5 . . ?
H2S4 C20S H2S5 109.5 . . ?
O2S' C20S H2S6 109.5 . . ?
H2S4 C20S H2S6 109.5 . . ?
H2S5 C20S H2S6 109.5 . . ?
C20S O2S H2S 109.5 . . ?
C20S O2S' H2S' 109.5 . . ?

loop_
_geom_bond_atom_site_label_1
_geom_bond_atom_site_label_2
_geom_bond_distance
_geom_bond_site_symmetry_2
_geom_bond_publ_flag
Ni11 O101 1.995(5) . ?
Ni11 N101 1.996(6) . ?
Ni11 O11 2.062(5) . ?
Ni11 O103 2.118(5) . ?
Ni11 N103 2.119(6) . ?
Ni11 O1S 2.130(5) . ?
Ni12 O103 2.015(4) 2_556 ?
Ni12 O103 2.015(4) . ?
Ni12 O11 2.126(5) . ?
Ni12 O11 2.126(5) 2_556 ?
Ni12 N105 2.270(6) 2_556 ?
Ni12 N105 2.270(6) . ?
N101 C106 1.294(9) . ?
N101 C107 1.478(9) . ?
N103 C130 1.476(9) . ?
N103 C108 1.488(9) . ?
N103 C109 1.494(8) . ?
N105 C111 1.488(8) . ?
N105 C130 1.499(8) . ?
N105 C110 1.507(8) . ?
O101 C100 1.277(8) . ?
O103 C136 1.333(8) . ?
O1S C1S 1.439(9) . ?
O1S H1S 0.83(12) . ?
C1S H1S1 0.9800 . ?
C1S H1S2 0.9800 . ?
C1S H1S3 0.9800 . ?
O11 C10 1.288(8) . ?
O12 C10 1.247(8) . ?
C10 C11 1.479(10) . ?
C11 H11A 0.9800 . ?
C11 H11B 0.9800 . ?
C11 H11C 0.9800 . ?
C100 C101 1.409(10) . ?
C100 C105 1.443(9) . ?
C101 C102 1.383(10) . ?
C101 Br11 1.910(7) . ?
C102 C103 1.385(10) . ?
C102 H102 0.9500 . ?
C103 C104 1.362(10) . ?
C103 Cl11 1.749(7) . ?
C104 C105 1.401(9) . ?
C104 H104 0.9500 . ?
C105 C106 1.436(10) . ?
C106 H106 0.9500 . ?
C107 C108 1.522(10) . ?
C107 H10A 0.9900 . ?
C107 H10B 0.9900 . ?
C108 H10C 0.9900 . ?
C108 H10D 0.9900 . ?
C109 C110 1.520(9) . ?
C109 H10E 0.9900 . ?
C109 H10F 0.9900 . ?
C110 H11D 0.9900 . ?
C110 H11E 0.9900 . ?
C111 C111 1.499(13) 2_556 ?
C111 H11F 0.9900 . ?
C111 H11G 0.9900 . ?
C130 C131 1.499(9) . ?
C130 H130 1.0000 . ?
C131 C132 1.397(9) . ?
C131 C136 1.407(9) . ?
C132 C133 1.389(9) . ?
C132 H132 0.9500 . ?
C133 C134 1.377(10) . ?
C133 Cl13 1.734(7) . ?
Br13 C135 1.883(7) . ?
C134 C135 1.398(10) . ?
C134 H134 0.9500 . ?
C135 C136 1.392(9) . ?
N1S C10S 1.128(12) . ?
C10S C11S 1.440(14) . ?
C11S H11H 0.9800 . ?
C11S H11I 0.9800 . ?
C11S H11J 0.9800 . ?
C20S O2S' 1.279(14) . ?
C20S O2S 1.396(18) . ?
C20S H2S1 0.9800 . ?
C20S H2S2 0.9800 . ?
C20S H2S3 0.9800 . ?
C20S H2S4 0.9800 . ?
C20S H2S5 0.9800 . ?
C20S H2S6 0.9800 . ?
O2S H2S 0.8400 . ?
O2S' H2S' 0.8400 . ?

loop_
_geom_hbond_atom_site_label_D
_geom_hbond_atom_site_label_H
_geom_hbond_atom_site_label_A
_geom_hbond_distance_DH
_geom_hbond_distance_HA
_geom_hbond_distance_DA
_geom_hbond_angle_DHA
_geom_hbond_site_symmetry_A
O1S H1S O12 0.83(12) 1.81(12) 2.598(8) 157(12) .
O2S H2S O12 0.84 2.30 2.873(16) 125.3 .
O2S H2S O12 0.84 2.30 2.873(16) 125.3 .

loop_
_geom_torsion_atom_site_label_1
_geom_torsion_atom_site_label_2
_geom_torsion_atom_site_label_3
_geom_torsion_atom_site_label_4
_geom_torsion
_geom_torsion_site_symmetry_1
_geom_torsion_site_symmetry_2
_geom_torsion_site_symmetry_3
_geom_torsion_site_symmetry_4
_geom_torsion_publ_flag
O101 Ni11 N101 C106 18.9(6) . . . . ?
O103 Ni11 N101 C106 -78.9(6) . . . . ?
N103 Ni11 N101 C106 -167.5(6) . . . . ?
O1S Ni11 N101 C106 106.8(6) . . . . ?
O101 Ni11 N101 C107 -170.0(5) . . . . ?
O103 Ni11 N101 C107 92.2(5) . . . . ?
N103 Ni11 N101 C107 3.5(5) . . . . ?
O1S Ni11 N101 C107 -82.2(5) . . . . ?
N101 Ni11 N103 C130 98.4(4) . . . . ?
O11 Ni11 N103 C130 -75.7(4) . . . . ?
O103 Ni11 N103 C130 1.4(4) . . . . ?
O1S Ni11 N103 C130 -167.1(4) . . . . ?
N101 Ni11 N103 C108 -25.9(4) . . . . ?
O11 Ni11 N103 C108 160.0(4) . . . . ?
O103 Ni11 N103 C108 -122.9(4) . . . . ?
O1S Ni11 N103 C108 68.6(4) . . . . ?
N101 Ni11 N103 C109 -144.7(5) . . . . ?
O11 Ni11 N103 C109 41.1(4) . . . . ?
O103 Ni11 N103 C109 118.2(4) . . . . ?
O1S Ni11 N103 C109 -50.2(4) . . . . ?
O103 Ni12 N105 C111 -67.8(4) 2_556 . . . ?
O103 Ni12 N105 C111 123.1(4) . . . . ?
O11 Ni12 N105 C111 -158.8(4) . . . . ?
O11 Ni12 N105 C111 45.0(9) 2_556 . . . ?
N105 Ni12 N105 C111 13.9(3) 2_556 . . . ?
O103 Ni12 N105 C130 170.3(4) 2_556 . . . ?
O103 Ni12 N105 C130 1.2(4) . . . . ?
O11 Ni12 N105 C130 79.3(4) . . . . ?
O11 Ni12 N105 C130 -76.9(9) 2_556 . . . ?
N105 Ni12 N105 C130 -107.9(5) 2_556 . . . ?
O103 Ni12 N105 C110 52.9(4) 2_556 . . . ?
O103 Ni12 N105 C110 -116.1(4) . . . . ?
O11 Ni12 N105 C110 -38.0(4) . . . . ?
O11 Ni12 N105 C110 165.8(6) 2_556 . . . ?
N105 Ni12 N105 C110 134.7(5) 2_556 . . . ?
N101 Ni11 O101 C100 -17.4(6) . . . . ?
O11 Ni11 O101 C100 156.8(6) . . . . ?
O103 Ni11 O101 C100 79.6(6) . . . . ?
O1S Ni11 O101 C100 -111.4(6) . . . . ?
O103 Ni12 O103 C136 164.6(4) 2_556 . . . ?
O11 Ni12 O103 C136 -142.5(5) . . . . ?
O11 Ni12 O103 C136 113.3(5) 2_556 . . . ?
N105 Ni12 O103 C136 24.2(5) 2_556 . . . ?
N105 Ni12 O103 C136 -52.9(5) . . . . ?
O11 Ni12 O103 Ni11 -122.1(2) 2_556 . . . ?
N105 Ni12 O103 Ni11 148.86(19) 2_556 . . . ?
N105 Ni12 O103 Ni11 71.8(2) . . . . ?
O101 Ni11 O103 C136 -125.3(4) . . . . ?
N101 Ni11 O103 C136 -33.9(4) . . . . ?
O11 Ni11 O103 C136 146.0(4) . . . . ?
N103 Ni11 O103 C136 49.4(4) . . . . ?
O101 Ni11 O103 Ni12 107.1(2) . . . . ?
N101 Ni11 O103 Ni12 -161.4(2) . . . . ?
O11 Ni11 O103 Ni12 18.46(19) . . . . ?
N103 Ni11 O103 Ni12 -78.2(2) . . . . ?
O101 Ni11 O1S C1S 38.5(6) . . . . ?
N101 Ni11 O1S C1S -51.8(6) . . . . ?
O11 Ni11 O1S C1S 128.8(6) . . . . ?
O103 Ni11 O1S C1S 155.4(9) . . . . ?
N103 Ni11 O1S C1S -134.9(6) . . . . ?
O101 Ni11 O11 C10 52.4(5) . . . . ?
O103 Ni11 O11 C10 150.2(5) . . . . ?
N103 Ni11 O11 C10 -121.8(5) . . . . ?
O1S Ni11 O11 C10 -35.4(5) . . . . ?
O101 Ni11 O11 Ni12 -115.2(2) . . . . ?
O103 Ni11 O11 Ni12 -17.37(17) . . . . ?
N103 Ni11 O11 Ni12 70.6(2) . . . . ?
O1S Ni11 O11 Ni12 157.0(2) . . . . ?
O103 Ni12 O11 C10 20.6(7) 2_556 . . . ?
O103 Ni12 O11 C10 -145.7(7) . . . . ?
O11 Ni12 O11 C10 -57.4(6) 2_556 . . . ?
N105 Ni12 O11 C10 128.5(7) . . . . ?
O103 Ni12 O11 Ni11 -175.5(2) 2_556 . . . ?
O103 Ni12 O11 Ni11 18.22(18) . . . . ?
O11 Ni12 O11 Ni11 106.5(2) 2_556 . . . ?
N105 Ni12 O11 Ni11 -98.1(7) 2_556 . . . ?
N105 Ni12 O11 Ni11 -67.6(2) . . . . ?
Ni11 O11 C10 O12 49.2(9) . . . . ?
Ni12 O11 C10 O12 -149.4(6) . . . . ?
Ni11 O11 C10 C11 -127.5(6) . . . . ?
Ni11 O101 C100 C101 -175.0(5) . . . . ?
O101 C100 C101 C102 177.0(7) . . . . ?
C105 C100 C101 Br11 172.8(5) . . . . ?
C100 C101 C102 C103 2.9(12) . . . . ?
Br11 C101 C102 C103 -176.1(6) . . . . ?
C101 C102 C103 Cl11 178.5(6) . . . . ?
Cl11 C103 C104 C105 -179.0(6) . . . . ?
C103 C104 C105 C106 174.5(7) . . . . ?
O101 C100 C105 C104 -178.1(7) . . . . ?
C101 C100 C105 C106 -170.4(7) . . . . ?
C107 N101 C106 C105 177.3(6) . . . . ?
C104 C105 C106 N101 179.8(7) . . . . ?
C106 N101 C107 C108 -168.6(6) . . . . ?
Ni11 N101 C107 C108 19.7(7) . . . . ?
C130 N103 C108 C107 -80.0(7) . . . . ?
C109 N103 C108 C107 166.6(6) . . . . ?
Ni11 N103 C108 C107 45.0(7) . . . . ?
N101 C107 C108 N103 -44.0(8) . . . . ?
C130 N103 C109 C110 35.5(7) . . . . ?
C108 N103 C109 C110 156.2(6) . . . . ?
Ni11 N103 C109 C110 -88.6(6) . . . . ?
C111 N105 C110 C109 -137.0(6) . . . . ?
C130 N105 C110 C109 -20.2(7) . . . . ?
Ni12 N105 C110 C109 103.9(5) . . . . ?
N103 C109 C110 N105 -9.2(7) . . . . ?
C130 N105 C111 C111 84.6(7) . . . 2_556 ?
C110 N105 C111 C111 -162.3(6) . . . 2_556 ?
Ni12 N105 C111 C111 -40.7(7) . . . 2_556 ?
C108 N103 C130 N105 -166.1(5) . . . . ?
C109 N103 C130 N105 -48.2(6) . . . . ?
Ni11 N103 C130 N105 75.1(5) . . . . ?
C108 N103 C130 C131 69.6(7) . . . . ?
C109 N103 C130 C131 -172.4(6) . . . . ?
Ni11 N103 C130 C131 -49.1(7) . . . . ?
C111 N105 C130 N103 159.8(5) . . . . ?
C110 N105 C130 N103 42.4(6) . . . . ?
Ni12 N105 C130 N103 -79.4(5) . . . . ?
C111 N105 C130 C131 -76.4(7) . . . . ?
C110 N105 C130 C131 166.2(6) . . . . ?
Ni12 N105 C130 C131 44.4(7) . . . . ?
N103 C130 C131 C132 -117.8(7) . . . . ?
N105 C130 C131 C132 125.6(7) . . . . ?
N103 C130 C131 C136 61.4(8) . . . . ?
N105 C130 C131 C136 -55.2(8) . . . . ?
C130 C131 C132 C133 179.4(6) . . . . ?
C131 C132 C133 Cl13 -176.5(5) . . . . ?
Cl13 C133 C134 C135 176.8(6) . . . . ?
C133 C134 C135 Br13 -178.6(5) . . . . ?
Ni12 O103 C136 C135 -118.3(6) . . . . ?
Ni11 O103 C136 C135 124.0(6) . . . . ?
Ni12 O103 C136 C131 62.1(7) . . . . ?
Ni11 O103 C136 C131 -55.6(7) . . . . ?
C134 C135 C136 O103 -177.6(6) . . . . ?
Br13 C135 C136 O103 0.2(9) . . . . ?
Br13 C135 C136 C131 179.7(5) . . . . ?
C132 C131 C136 O103 177.9(6) . . . . ?
C130 C131 C136 C135 179.2(6) . . . . ?
